data_4115666
loop_
_publ_author_name
'Peter Nilsson'
'Mats Larhed'
'Anders Hallberg'

_publ_contact_author_address
;
 Organic Pharmaceutical Chemistry
 Uppsala University
 Box 574
 SE-751 23 Uppsala
 Sweden
;
_publ_contact_author_email
;
 anders.hallberg@farmkemi.uu.se
;
_publ_contact_author_fax
;
 +46(0)184714474
;
_publ_contact_author_name
;
 Anders Hallberg
;
_publ_contact_author_phone
;
 +46(0)184714284
;
_publ_section_title
;
 Highly Regioselective, Sequential, and Multiple Palladium-Catalyzed
 Arylations of Vinyl Ethers Carrying a Coordinating Auxiliary: An Example
 of a Heck Triarylation Process
;
_journal_name_full 'Journal of the American Chemical Society'
_journal_page_first 8217
_journal_page_last 8225
_journal_paper_doi 10.1021/ja011019k
_journal_volume 123
_journal_year 2001
_chemical_formula_sum 'C36 H42 Cl2 N2 O2 Pd'
_chemical_formula_weight 712.02
_chemical_name_systematic
;
 Dichloro bis-{N,N-Dimethyl-2[(2,2 diphenyl) ethenyloxy]ethanamine}
 palladium(II)

;
_space_group_IT_number 14
_symmetry_cell_setting monoclinic
_symmetry_space_group_name_Hall '-P 2ybc'
_symmetry_space_group_name_H-M 'P 1 21/c 1'
_atom_sites_solution_hydrogens geom
_atom_sites_solution_primary direct
_atom_sites_solution_secondary difmap
_cell_angle_alpha 90.00
_cell_angle_beta 99.220(2)
_cell_angle_gamma 90.00
_cell_formula_units_Z 2
_cell_length_a 17.9444(13)
_cell_length_b 11.6019(9)
_cell_length_c 8.2731(6)
_cell_measurement_reflns_used 2199
_cell_measurement_temperature 293(2)
_cell_measurement_theta_max 23.133
_cell_measurement_theta_min 2.300
_cell_volume 1700.1(2)
_computing_cell_refinement 'Bruker AXS Smart software'
_computing_data_collection 'Bruker AXS Smart software'
_computing_data_reduction 'Bruker AXS Smart software'
_computing_publication_material 'SHELXL-97 (Sheldrick, 1997)'
_computing_structure_refinement 'SHELXL-97 (Sheldrick, 1997)'
_computing_structure_solution 'SHELXS-97 (Sheldrick, 1990)'
_diffrn_ambient_temperature 293(2)
_diffrn_detector_area_resol_mean 8.1920
_diffrn_measured_fraction_theta_full 0.921
_diffrn_measured_fraction_theta_max 0.921
_diffrn_measurement_device_type 'Bruker AXS Smart APEX'
_diffrn_measurement_method 'CCD, Smart APEX'
_diffrn_radiation_monochromator graphite
_diffrn_radiation_source 'fine-focus sealed tube'
_diffrn_radiation_type MoK\a
_diffrn_radiation_wavelength 0.71073
_diffrn_reflns_av_R_equivalents 0.0466
_diffrn_reflns_av_sigmaI/netI 0.0818
_diffrn_reflns_limit_h_max 20
_diffrn_reflns_limit_h_min -23
_diffrn_reflns_limit_k_max 12
_diffrn_reflns_limit_k_min -15
_diffrn_reflns_limit_l_max 10
_diffrn_reflns_limit_l_min -10
_diffrn_reflns_number 10122
_diffrn_reflns_theta_full 28.09
_diffrn_reflns_theta_max 28.09
_diffrn_reflns_theta_min 2.10
_exptl_absorpt_coefficient_mu 0.736
_exptl_absorpt_correction_T_max 0.96212
_exptl_absorpt_correction_T_min 0.90678
_exptl_absorpt_correction_type gaussian
_exptl_absorpt_process_details 'XPREP (Sheldrick, 1997)'
_exptl_crystal_colour Yellow
_exptl_crystal_density_diffrn 1.391
_exptl_crystal_description 'Rod with square cross section'
_exptl_crystal_F_000 736
_exptl_crystal_preparation
;
Crystal coated with poly-styren to protect from air. N,N-Dimethyl-2-
[(2,2 diphenyl) ethenyloxy]ethanamine (0.13g)was dissolved in 2.5 mL dry
pentane. A Smith process vial containing 0.14g PdCl2(CH3CN)2 in 5 mL dry
acetonitrile was very carefully layered with the enol ether solution under
nitrogen atmosphere and thereafter closed with  a rubber septa. The crystals
were allowed to grow for a few days in the dark, before they were quickly
filtered off and washed with acetonitrile for subsequent X-ray analysis.
The crystals were stored under nitrogen atmosphere.
;
_exptl_crystal_size_max 0.22
_exptl_crystal_size_mid 0.08
_exptl_crystal_size_min 0.06
_refine_diff_density_max 0.783
_refine_diff_density_min -0.624
_refine_diff_density_rms 0.053
_refine_ls_extinction_method none
_refine_ls_goodness_of_fit_ref 0.789
_refine_ls_hydrogen_treatment mixed
_refine_ls_matrix_type full
_refine_ls_number_parameters 280
_refine_ls_number_reflns 3815
_refine_ls_number_restraints 0
_refine_ls_restrained_S_all 0.789
_refine_ls_R_factor_all 0.0837
_refine_ls_R_factor_gt 0.0385
_refine_ls_shift/su_max 0.021
_refine_ls_shift/su_mean 0.001
_refine_ls_structure_factor_coef Fsqd
_refine_ls_weighting_details 'calc w=1/[\s^2^(Fo^2^)+(0.0156P)^2^+0.0000P] where P=(Fo^2^+2Fc^2^)/3'
_refine_ls_weighting_scheme calc
_refine_ls_wR_factor_gt 0.0543
_refine_ls_wR_factor_ref 0.0605
_reflns_number_gt 2180
_reflns_number_total 3815
_reflns_threshold_expression >2sigma(I)
_cod_data_source_file ja011019k_2.cif
_cod_data_source_block complex14
_cod_database_code 4115666

loop_
_symmetry_equiv_pos_as_xyz
'x, y, z'
'-x, y+1/2, -z+1/2'
'-x, -y, -z'
'x, -y-1/2, z-1/2'

loop_
_atom_site_label
_atom_site_type_symbol
_atom_site_fract_x
_atom_site_fract_y
_atom_site_fract_z
_atom_site_U_iso_or_equiv
_atom_site_adp_type
_atom_site_occupancy
_atom_site_symmetry_multiplicity
_atom_site_calc_flag
_atom_site_refinement_flags
_atom_site_disorder_assembly
_atom_site_disorder_group
Pd Pd 1.0000 0.5000 0.5000 0.04775(11) Uani 1 2 d S . .
Cl Cl 1.06769(4) 0.52622(8) 0.28792(11) 0.0794(3) Uani 1 1 d . . .
N N 0.90474(12) 0.46027(19) 0.3210(3) 0.0559(7) Uani 1 1 d . . .
O O 0.80481(10) 0.68602(16) 0.2986(2) 0.0592(6) Uani 1 1 d . . .
C1 C 0.9230(3) 0.3530(4) 0.2349(8) 0.0996(19) Uani 1 1 d . . .
C2 C 0.8335(2) 0.4388(4) 0.3870(6) 0.0773(13) Uani 1 1 d . . .
C3 C 0.8894(2) 0.5546(3) 0.1958(4) 0.0608(10) Uani 1 1 d . . .
C4 C 0.87935(18) 0.6721(3) 0.2635(5) 0.0561(9) Uani 1 1 d . . .
C5 C 0.78586(17) 0.7956(3) 0.3354(4) 0.0484(8) Uani 1 1 d . . .
C6 C 0.71772(15) 0.8261(2) 0.3614(3) 0.0395(7) Uani 1 1 d . . .
C7 C 0.70323(15) 0.9500(2) 0.3941(3) 0.0427(7) Uani 1 1 d . . .
C8 C 0.73662(18) 1.0373(3) 0.3172(4) 0.0551(9) Uani 1 1 d . . .
C9 C 0.7254(2) 1.1506(3) 0.3536(5) 0.0721(12) Uani 1 1 d . . .
C10 C 0.6798(2) 1.1804(3) 0.4632(5) 0.0775(13) Uani 1 1 d . . .
C11 C 0.6455(2) 1.0957(4) 0.5392(5) 0.0716(11) Uani 1 1 d . . .
C12 C 0.65744(19) 0.9812(3) 0.5047(4) 0.0564(9) Uani 1 1 d . . .
C13 C 0.65440(15) 0.7425(2) 0.3556(3) 0.0428(7) Uani 1 1 d . . .
C14 C 0.58309(17) 0.7706(3) 0.2762(4) 0.0586(9) Uani 1 1 d . . .
C15 C 0.5246(2) 0.6933(4) 0.2651(5) 0.0796(12) Uani 1 1 d . . .
C16 C 0.5358(3) 0.5869(4) 0.3341(6) 0.0860(14) Uani 1 1 d . . .
C17 C 0.6045(3) 0.5571(3) 0.4142(5) 0.0757(12) Uani 1 1 d . . .
C18 C 0.66406(19) 0.6341(3) 0.4268(4) 0.0565(9) Uani 1 1 d . . .
H1 H 0.9703(18) 0.381(3) 0.181(4) 0.122(17) Uiso 1 1 d . A 1
H2 H 0.9305(18) 0.297(3) 0.318(4) 0.097(15) Uiso 1 1 d . B 1
H3 H 0.8838(15) 0.335(2) 0.166(4) 0.074(12) Uiso 1 1 d . C 1
H4 H 0.8426(14) 0.379(2) 0.464(3) 0.068(11) Uiso 1 1 d . D 1
H5 H 0.7959(16) 0.424(3) 0.292(4) 0.094(12) Uiso 1 1 d . E 1
H6 H 0.8229(16) 0.510(3) 0.453(4) 0.087(12) Uiso 1 1 d . F 1
H7 H 0.9381(15) 0.552(2) 0.140(3) 0.078(10) Uiso 1 1 d . G 1
H8 H 0.8473(14) 0.533(2) 0.124(3) 0.067(10) Uiso 1 1 d . H 1
H9 H 0.9149(14) 0.687(2) 0.368(3) 0.067(10) Uiso 1 1 d . I 1
H10 H 0.8884(13) 0.726(2) 0.190(3) 0.052(9) Uiso 1 1 d . J 1
H11 H 0.8239(12) 0.8442(19) 0.339(3) 0.038(8) Uiso 1 1 d . K 1
H12 H 0.7637(13) 1.018(2) 0.235(3) 0.048(9) Uiso 1 1 d . L 1
H13 H 0.7455(14) 1.200(2) 0.300(3) 0.046(10) Uiso 1 1 d . M 1
H14 H 0.6706(15) 1.250(2) 0.488(3) 0.072(11) Uiso 1 1 d . N 1
H15 H 0.6101(15) 1.109(2) 0.605(3) 0.071(11) Uiso 1 1 d . O 1
H16 H 0.6313(13) 0.931(2) 0.549(3) 0.043(9) Uiso 1 1 d . P 1
H17 H 0.5755(13) 0.842(2) 0.228(3) 0.048(9) Uiso 1 1 d . Q 1
H18 H 0.4822(15) 0.714(3) 0.208(4) 0.069(11) Uiso 1 1 d . R 1
H19 H 0.4993(17) 0.535(3) 0.320(4) 0.090(13) Uiso 1 1 d . S 1
H20 H 0.6165(14) 0.487(2) 0.466(3) 0.054(9) Uiso 1 1 d . T 1
H21 H 0.7097(11) 0.6160(19) 0.480(3) 0.029(7) Uiso 1 1 d . U 1

loop_
_atom_site_aniso_label
_atom_site_aniso_U_11
_atom_site_aniso_U_22
_atom_site_aniso_U_33
_atom_site_aniso_U_23
_atom_site_aniso_U_13
_atom_site_aniso_U_12
Pd 0.03526(17) 0.03813(18) 0.0676(2) -0.0003(2) 0.00122(14) 0.00369(17)
Cl 0.0567(5) 0.0950(8) 0.0889(7) 0.0060(5) 0.0189(5) 0.0061(5)
N 0.0399(14) 0.0422(16) 0.081(2) -0.0077(14) -0.0050(13) 0.0022(11)
O 0.0466(12) 0.0460(13) 0.0868(17) -0.0061(12) 0.0160(11) 0.0029(10)
C1 0.082(4) 0.063(3) 0.138(5) -0.042(3) -0.030(4) 0.013(3)
C2 0.051(2) 0.062(3) 0.111(4) 0.014(3) -0.012(2) -0.011(2)
C3 0.048(2) 0.067(2) 0.064(3) -0.010(2) -0.0026(19) 0.0101(18)
C4 0.044(2) 0.053(2) 0.070(3) 0.011(2) 0.0052(19) 0.0058(17)
C5 0.0446(19) 0.0387(19) 0.059(2) -0.0022(16) -0.0004(16) -0.0066(16)
C6 0.0402(17) 0.0371(18) 0.0404(19) 0.0040(13) 0.0034(14) -0.0014(14)
C7 0.0414(17) 0.0384(17) 0.0452(19) 0.0017(15) -0.0022(14) -0.0002(14)
C8 0.057(2) 0.045(2) 0.063(2) 0.0032(18) 0.0090(19) -0.0077(16)
C9 0.081(3) 0.046(3) 0.083(3) 0.012(2) -0.004(2) -0.014(2)
C10 0.098(3) 0.040(3) 0.084(3) -0.012(2) -0.019(2) 0.016(2)
C11 0.082(3) 0.061(3) 0.072(3) -0.006(2) 0.012(2) 0.017(2)
C12 0.064(2) 0.043(3) 0.062(2) 0.0030(18) 0.0121(17) 0.0014(18)
C13 0.0470(17) 0.0412(18) 0.0415(19) -0.0017(14) 0.0107(14) 0.0014(14)
C14 0.050(2) 0.059(2) 0.066(2) 0.002(2) 0.0066(17) -0.0065(18)
C15 0.053(2) 0.102(4) 0.083(3) -0.006(3) 0.006(2) -0.019(3)
C16 0.084(3) 0.082(3) 0.100(4) -0.025(3) 0.038(3) -0.043(3)
C17 0.105(3) 0.047(2) 0.084(3) 0.004(2) 0.044(3) -0.012(3)
C18 0.062(2) 0.053(2) 0.057(2) 0.0014(18) 0.0150(19) 0.0010(19)

loop_
_atom_type_symbol
_atom_type_description
_atom_type_scat_dispersion_real
_atom_type_scat_dispersion_imag
_atom_type_scat_source
Pd Pd -0.9988 1.0072 'International Tables Vol C Tables 4.2.6.8 and 6.1.1.4'
Cl Cl 0.1484 0.1585 'International Tables Vol C Tables 4.2.6.8 and 6.1.1.4'
O O 0.0106 0.0060 'International Tables Vol C Tables 4.2.6.8 and 6.1.1.4'
N N 0.0061 0.0033 'International Tables Vol C Tables 4.2.6.8 and 6.1.1.4'
C C 0.0033 0.0016 'International Tables Vol C Tables 4.2.6.8 and 6.1.1.4'
H H 0.0000 0.0000 'International Tables Vol C Tables 4.2.6.8 and 6.1.1.4'

loop_
_exptl_crystal_face_index_h
_exptl_crystal_face_index_k
_exptl_crystal_face_index_l
_exptl_crystal_face_perp_dist
0.00 0.00 -1.00 0.030
0.00 0.00 1.00 0.030
0.00 -2.00 -1.00 0.037
0.00 2.00 1.00 0.038
0.00 1.00 7.00 0.034
0.00 1.00 -2.00 0.030
-3.00 0.00 -2.00 0.100
1.00 0.00 0.00 0.117

loop_
_geom_angle_atom_site_label_1
_geom_angle_atom_site_label_2
_geom_angle_atom_site_label_3
_geom_angle
_geom_angle_site_symmetry_1
_geom_angle_site_symmetry_3
N Pd N 180.000(1) . 3_766
N Pd Cl 87.79(8) . .
N Pd Cl 92.21(8) 3_766 .
N Pd Cl 92.21(8) . 3_766
N Pd Cl 87.79(8) 3_766 3_766
Cl Pd Cl 180.0 . 3_766
C2 N C1 107.6(4) . .
C2 N C3 107.5(3) . .
C1 N C3 107.9(3) . .
C2 N Pd 115.0(2) . .
C1 N Pd 107.4(2) . .
C3 N Pd 111.17(18) . .
C5 O C4 115.3(2) . .
C4 C3 N 115.2(3) . .
O C4 C3 110.7(3) . .
C6 C5 O 123.8(3) . .
C5 C6 C13 122.7(3) . .
C5 C6 C7 118.6(3) . .
C13 C6 C7 118.6(2) . .
C12 C7 C8 117.6(3) . .
C12 C7 C6 121.0(3) . .
C8 C7 C6 121.4(3) . .
C9 C8 C7 120.8(4) . .
C10 C9 C8 121.0(4) . .
C9 C10 C11 119.2(4) . .
C10 C11 C12 120.0(4) . .
C7 C12 C11 121.4(3) . .
C14 C13 C18 117.3(3) . .
C14 C13 C6 120.4(3) . .
C18 C13 C6 122.3(3) . .
C15 C14 C13 121.2(4) . .
C16 C15 C14 120.3(4) . .
C17 C16 C15 120.0(4) . .
C16 C17 C18 120.4(4) . .
C17 C18 C13 120.7(3) . .

loop_
_geom_bond_atom_site_label_1
_geom_bond_atom_site_label_2
_geom_bond_distance
_geom_bond_site_symmetry_2
Pd N 2.125(2) .
Pd N 2.125(2) 3_766
Pd Cl 2.3085(8) .
Pd Cl 2.3086(8) 3_766
N C2 1.490(4) .
N C1 1.496(4) .
N C3 1.501(4) .
O C5 1.363(3) .
O C4 1.423(3) .
C3 C4 1.496(4) .
C5 C6 1.323(3) .
C6 C13 1.489(3) .
C6 C7 1.492(3) .
C7 C12 1.373(4) .
C7 C8 1.383(4) .
C8 C9 1.371(4) .
C9 C10 1.360(5) .
C10 C11 1.366(5) .
C11 C12 1.382(4) .
C13 C14 1.381(4) .
C13 C18 1.387(4) .
C14 C15 1.373(4) .
C15 C16 1.361(5) .
C16 C17 1.347(5) .
C17 C18 1.384(5) .
